data_7209055
loop_
_publ_author_name
'Zheng, Ming-Jing'
'Zhu, Yan-Yu'
'Sun, Zhen-Gang'
'Zhu, Jiang'
'Jiao, Cheng-Qi'
'Chu, Wei'
'Sun, Shou-Hui'
'Tian, Hui'

_publ_section_title
;
 Synthesis, crystal structures, and surface photovoltage properties of
 four new metal diphosphonates based on the mixed ligands
;
_journal_issue 7
_journal_name_full CrystEngComm
_journal_page_first 1445
_journal_paper_doi 10.1039/c2ce26472b
_journal_volume 15
_journal_year 2013
_chemical_formula_sum 'C7 H12 Co0.5 N O7.5 P2'
_chemical_formula_weight 321.58
_chemical_name_systematic
;
?
;
_space_group_IT_number 15
_symmetry_cell_setting monoclinic
_symmetry_space_group_name_Hall '-C 2yc'
_symmetry_space_group_name_H-M 'C 1 2/c 1'
_atom_sites_solution_hydrogens geom
_atom_sites_solution_primary direct
_atom_sites_solution_secondary difmap
_audit_creation_method SHELXL-97
_cell_angle_alpha 90.00
_cell_angle_beta 90.1050(10)
_cell_angle_gamma 90.00
_cell_formula_units_Z 8
_cell_length_a 17.3530(8)
_cell_length_b 17.7311(8)
_cell_length_c 7.5449(3)
_cell_measurement_reflns_used 3299
_cell_measurement_temperature 293(2)
_cell_measurement_theta_max 28.32
_cell_measurement_theta_min 2.30
_cell_volume 2321.47(18)
_computing_cell_refinement 'Bruker SMART'
_computing_data_collection 'Bruker SMART'
_computing_data_reduction 'Bruker SHELXTL'
_computing_molecular_graphics 'Bruker SHELXTL'
_computing_publication_material 'Bruker SHELXTL'
_computing_structure_refinement 'SHELXL-97 (Sheldrick, 1997)'
_computing_structure_solution 'SHELXS-97 (Sheldrick, 1990)'
_diffrn_ambient_temperature 293(2)
_diffrn_measured_fraction_theta_full 0.963
_diffrn_measured_fraction_theta_max 0.963
_diffrn_measurement_device_type 'Smart Apex II CCD'
_diffrn_measurement_method 'omega scans'
_diffrn_radiation_monochromator graphite
_diffrn_radiation_source 'fine-focus sealed tube'
_diffrn_radiation_type MoK\a
_diffrn_radiation_wavelength 0.71073
_diffrn_reflns_av_R_equivalents 0.0199
_diffrn_reflns_av_sigmaI/netI 0.0239
_diffrn_reflns_limit_h_max 23
_diffrn_reflns_limit_h_min -19
_diffrn_reflns_limit_k_max 21
_diffrn_reflns_limit_k_min -22
_diffrn_reflns_limit_l_max 8
_diffrn_reflns_limit_l_min -10
_diffrn_reflns_number 7208
_diffrn_reflns_theta_full 28.31
_diffrn_reflns_theta_max 28.31
_diffrn_reflns_theta_min 1.64
_diffrn_standards_decay_% 0
_diffrn_standards_interval_count 0
_diffrn_standards_interval_time 0
_diffrn_standards_number 0
_exptl_absorpt_coefficient_mu 1.095
_exptl_absorpt_correction_T_max 0.9504
_exptl_absorpt_correction_T_min 0.7140
_exptl_absorpt_correction_type empirical
_exptl_absorpt_process_details sadabs
_exptl_crystal_colour pink
_exptl_crystal_density_diffrn 1.840
_exptl_crystal_density_method 'not measured'
_exptl_crystal_description block
_exptl_crystal_F_000 1316
_exptl_crystal_size_max 0.33
_exptl_crystal_size_mid 0.06
_exptl_crystal_size_min 0.05
_refine_diff_density_max 0.810
_refine_diff_density_min -0.866
_refine_diff_density_rms 0.082
_refine_ls_extinction_method none
_refine_ls_goodness_of_fit_ref 1.081
_refine_ls_hydrogen_treatment constr
_refine_ls_matrix_type full
_refine_ls_number_parameters 164
_refine_ls_number_reflns 2791
_refine_ls_number_restraints 1
_refine_ls_restrained_S_all 2.324
_refine_ls_R_factor_all 0.0427
_refine_ls_R_factor_gt 0.0351
_refine_ls_shift/su_max 0.000
_refine_ls_shift/su_mean 0.000
_refine_ls_structure_factor_coef Fsqd
_refine_ls_weighting_details 'calc w=1/[\s^2^(Fo^2^)+(0.0496P)^2^+4.9275P] where P=(Fo^2^+2Fc^2^)/3'
_refine_ls_weighting_scheme calc
_refine_ls_wR_factor_gt 0.0955
_refine_ls_wR_factor_ref 0.0995
_reflns_number_gt 2425
_reflns_number_total 2791
_reflns_threshold_expression >2sigma(I)
_cod_data_source_file c2ce26472b.txt
_cod_data_source_block szg177
_cod_depositor_comments
;
The following automatic conversions were performed:

'_symmetry_cell_setting' value 'Monoclinic' changed to 'monoclinic'
according to /home/saulius/struct/CIF-dictionaries/cif_core.dic
dictionary named 'cif_core.dic' version 2.4.2 from 2011-04-26.

Automatic conversion script
Id: cif_fix_values 1891 2012-01-12 08:04:46Z andrius 
;
_cod_original_sg_symbol_H-M 'C2/c '
_cod_original_formula_sum 'C7 H12 Co0.50 N O7.50 P2'
_cod_database_code 7209055

loop_
_symmetry_equiv_pos_as_xyz
'x, y, z'
'-x, y, -z+1/2'
'x+1/2, y+1/2, z'
'-x+1/2, y+1/2, -z+1/2'
'-x, -y, -z'
'x, -y, z-1/2'
'-x+1/2, -y+1/2, -z'
'x+1/2, -y+1/2, z-1/2'

loop_
_atom_site_label
_atom_site_type_symbol
_atom_site_fract_x
_atom_site_fract_y
_atom_site_fract_z
_atom_site_U_iso_or_equiv
_atom_site_adp_type
_atom_site_occupancy
_atom_site_symmetry_multiplicity
_atom_site_calc_flag
_atom_site_refinement_flags
Co1 Co 0.0000 0.20645(5) 0.7500 0.0174(3) Uani 1 2 d S
P1 P 0.10337(7) 0.24174(8) 0.40011(16) 0.0190(3) Uani 1 1 d .
P2 P 0.13544(7) 0.33999(7) 0.71987(17) 0.0193(3) Uani 1 1 d D
O1 O 0.0993(2) 0.2482(3) 0.1947(5) 0.0341(10) Uani 1 1 d .
H1A H 0.0552 0.2337 0.1593 0.051 Uiso 1 1 d R
O2 O 0.1762(2) 0.2008(2) 0.4516(5) 0.0272(8) Uani 1 1 d .
O3 O 0.0296(2) 0.2088(2) 0.4739(5) 0.0207(7) Uani 1 1 d .
O4 O 0.2194(2) 0.3157(3) 0.7573(5) 0.0338(10) Uani 1 1 d D
H4A H 0.2442 0.3143 0.6603 0.051 Uiso 1 1 d R
O5 O 0.1303(3) 0.4252(2) 0.7746(6) 0.0358(10) Uani 1 1 d .
H5D H 0.1419 0.4297 0.8836 0.043 Uiso 1 1 d R
O6 O 0.0764(2) 0.2940(2) 0.8159(5) 0.0237(8) Uani 1 1 d .
O7 O 0.0348(2) 0.3739(2) 0.4737(5) 0.0271(8) Uani 1 1 d .
H7C H 0.0015 0.3409 0.4452 0.033 Uiso 1 1 d R
O1W O 0.0000 0.4905(3) 0.2500 0.0368(14) Uani 1 2 d S
H1WA H -0.0138 0.5291 0.3086 0.055 Uiso 1 1 d R
N1 N 0.0719(3) 0.1149(3) 0.8098(6) 0.0244(9) Uani 1 1 d .
C1 C 0.1107(3) 0.3386(3) 0.4833(7) 0.0213(10) Uani 1 1 d .
C2 C 0.1658(3) 0.3856(4) 0.3717(8) 0.0324(13) Uani 1 1 d .
H2B H 0.1506 0.3833 0.2494 0.049 Uiso 1 1 d R
H2C H 0.1645 0.4371 0.4112 0.049 Uiso 1 1 d R
H2D H 0.2171 0.3661 0.3844 0.049 Uiso 1 1 d R
C3 C 0.1434(3) 0.1201(4) 0.8784(8) 0.0314(12) Uani 1 1 d .
H3A H 0.1661 0.1691 0.8920 0.038 Uiso 1 1 d R
C4 C 0.1854(4) 0.0569(4) 0.9278(10) 0.0408(15) Uani 1 1 d .
H4B H 0.2360 0.0617 0.9782 0.049 Uiso 1 1 d R
C5 C 0.1521(4) -0.0131(4) 0.9053(10) 0.0466(17) Uani 1 1 d .
H5B H 0.1798 -0.0579 0.9379 0.056 Uiso 1 1 d R
C6 C 0.0791(4) -0.0187(4) 0.8351(10) 0.0404(15) Uani 1 1 d .
H6A H 0.0556 -0.0672 0.8185 0.049 Uiso 1 1 d R
C7 C 0.0397(3) 0.0465(3) 0.7881(7) 0.0268(11) Uani 1 1 d .

loop_
_atom_site_aniso_label
_atom_site_aniso_U_11
_atom_site_aniso_U_22
_atom_site_aniso_U_33
_atom_site_aniso_U_23
_atom_site_aniso_U_13
_atom_site_aniso_U_12
Co1 0.0169(5) 0.0170(5) 0.0182(5) 0.000 0.0022(3) 0.000
P1 0.0142(6) 0.0258(7) 0.0171(6) -0.0004(5) 0.0015(4) 0.0002(5)
P2 0.0145(6) 0.0207(6) 0.0228(6) -0.0020(5) 0.0012(5) -0.0015(5)
O1 0.025(2) 0.060(3) 0.0181(18) 0.0006(18) 0.0019(15) -0.0078(19)
O2 0.0183(18) 0.034(2) 0.029(2) 0.0006(16) 0.0014(15) 0.0063(15)
O3 0.0173(17) 0.0255(18) 0.0193(17) -0.0015(14) 0.0020(13) -0.0014(14)
O4 0.0164(18) 0.057(3) 0.028(2) -0.0053(19) 0.0012(15) 0.0053(18)
O5 0.040(2) 0.025(2) 0.043(2) -0.0100(18) -0.0036(19) -0.0042(18)
O6 0.0209(18) 0.030(2) 0.0201(17) -0.0012(15) 0.0008(14) -0.0051(15)
O7 0.0176(18) 0.0263(19) 0.037(2) 0.0071(17) -0.0002(15) 0.0040(15)
O1W 0.044(4) 0.022(3) 0.044(4) 0.000 0.000(3) 0.000
N1 0.025(2) 0.023(2) 0.025(2) 0.0022(17) 0.0040(17) 0.0034(17)
C1 0.016(2) 0.022(2) 0.026(3) 0.0041(19) 0.0001(18) 0.0005(18)
C2 0.026(3) 0.034(3) 0.037(3) 0.011(2) 0.007(2) -0.005(2)
C3 0.026(3) 0.033(3) 0.035(3) 0.003(2) 0.002(2) 0.003(2)
C4 0.033(3) 0.044(4) 0.045(4) 0.008(3) -0.001(3) 0.012(3)
C5 0.050(4) 0.034(3) 0.056(4) 0.013(3) 0.001(3) 0.019(3)
C6 0.049(4) 0.023(3) 0.050(4) 0.005(3) 0.003(3) 0.005(3)
C7 0.032(3) 0.022(3) 0.027(3) 0.002(2) 0.007(2) 0.002(2)

loop_
_atom_type_symbol
_atom_type_description
_atom_type_scat_dispersion_real
_atom_type_scat_dispersion_imag
_atom_type_scat_source
C C 0.0033 0.0016 'International Tables Vol C Tables 4.2.6.8 and 6.1.1.4'
H H 0.0000 0.0000 'International Tables Vol C Tables 4.2.6.8 and 6.1.1.4'
Co Co 0.3494 0.9721 'International Tables Vol C Tables 4.2.6.8 and 6.1.1.4'
N N 0.0061 0.0033 'International Tables Vol C Tables 4.2.6.8 and 6.1.1.4'
O O 0.0106 0.0060 'International Tables Vol C Tables 4.2.6.8 and 6.1.1.4'
P P 0.1023 0.0942 'International Tables Vol C Tables 4.2.6.8 and 6.1.1.4'

loop_
_geom_angle_atom_site_label_1
_geom_angle_atom_site_label_2
_geom_angle_atom_site_label_3
_geom_angle
_geom_angle_site_symmetry_1
_geom_angle_site_symmetry_3
N1 Co1 N1 78.5(3) 2_556 .
N1 Co1 O6 98.39(17) 2_556 2_556
N1 Co1 O6 176.84(17) . 2_556
N1 Co1 O6 176.84(17) 2_556 .
N1 Co1 O6 98.39(17) . .
O6 Co1 O6 84.8(2) 2_556 .
N1 Co1 O3 94.61(16) 2_556 2_556
N1 Co1 O3 87.09(15) . 2_556
O6 Co1 O3 93.62(14) 2_556 2_556
O6 Co1 O3 84.75(14) . 2_556
N1 Co1 O3 87.09(15) 2_556 .
N1 Co1 O3 94.61(16) . .
O6 Co1 O3 84.75(14) 2_556 .
O6 Co1 O3 93.62(14) . .
O3 Co1 O3 177.81(19) 2_556 .
O2 P1 O3 115.3(2) . .
O2 P1 O1 109.2(2) . .
O3 P1 O1 111.0(2) . .
O2 P1 C1 107.8(2) . .
O3 P1 C1 107.1(2) . .
O1 P1 C1 106.0(3) . .
O6 P2 O4 113.9(2) . .
O6 P2 O5 111.0(2) . .
O4 P2 O5 105.9(3) . .
O6 P2 C1 107.7(2) . .
O4 P2 C1 113.2(2) . .
O5 P2 C1 104.8(2) . .
P1 O1 H1A 109.3 . .
P1 O3 Co1 124.6(2) . .
P2 O4 H4A 109.3 . .
P2 O5 H5D 109.4 . .
P2 O6 Co1 136.1(2) . .
C1 O7 H7C 109.3 . .
C7 N1 C3 119.3(5) . .
C7 N1 Co1 115.2(4) . .
C3 N1 Co1 125.3(4) . .
O7 C1 C2 107.8(4) . .
O7 C1 P1 108.9(3) . .
C2 C1 P1 111.5(4) . .
O7 C1 P2 104.6(3) . .
C2 C1 P2 112.6(4) . .
P1 C1 P2 111.2(3) . .
C1 C2 H2B 109.6 . .
C1 C2 H2C 109.4 . .
H2B C2 H2C 109.5 . .
C1 C2 H2D 109.3 . .
H2B C2 H2D 109.5 . .
H2C C2 H2D 109.5 . .
N1 C3 C4 122.1(6) . .
N1 C3 H3A 118.8 . .
C4 C3 H3A 119.1 . .
C5 C4 C3 118.2(6) . .
C5 C4 H4B 120.8 . .
C3 C4 H4B 121.0 . .
C6 C5 C4 119.9(6) . .
C6 C5 H5B 119.8 . .
C4 C5 H5B 120.3 . .
C5 C6 C7 119.3(6) . .
C5 C6 H6A 120.4 . .
C7 C6 H6A 120.3 . .
N1 C7 C6 121.1(6) . .
N1 C7 C7 115.4(3) . 2_556
C6 C7 C7 123.5(4) . 2_556

loop_
_geom_bond_atom_site_label_1
_geom_bond_atom_site_label_2
_geom_bond_distance
_geom_bond_site_symmetry_2
Co1 N1 2.095(5) 2_556
Co1 N1 2.095(5) .
Co1 O6 2.100(4) 2_556
Co1 O6 2.100(4) .
Co1 O3 2.147(4) 2_556
Co1 O3 2.147(4) .
P1 O2 1.508(4) .
P1 O3 1.514(4) .
P1 O1 1.556(4) .
P1 C1 1.834(5) .
P2 O6 1.497(4) .
P2 O4 1.544(4) .
P2 O5 1.569(4) .
P2 C1 1.835(5) .
O1 H1A 0.8501 .
O4 H4A 0.8499 .
O5 H5D 0.8500 .
O7 C1 1.459(6) .
O7 H7C 0.8501 .
O1W H1WA 0.8500 .
N1 C7 1.345(7) .
N1 C3 1.346(8) .
C1 C2 1.524(7) .
C2 H2B 0.9600 .
C2 H2C 0.9599 .
C2 H2D 0.9599 .
C3 C4 1.388(9) .
C3 H3A 0.9602 .
C4 C5 1.380(11) .
C4 H4B 0.9600 .
C5 C6 1.376(11) .
C5 H5B 0.9601 .
C6 C7 1.389(8) .
C6 H6A 0.9600 .
C7 C7 1.493(12) 2_556

loop_
_geom_torsion_atom_site_label_1
_geom_torsion_atom_site_label_2
_geom_torsion_atom_site_label_3
_geom_torsion_atom_site_label_4
_geom_torsion
_geom_torsion_site_symmetry_1
_geom_torsion_site_symmetry_4
O2 P1 O3 Co1 66.2(3) . .
O1 P1 O3 Co1 -169.0(3) . .
C1 P1 O3 Co1 -53.8(3) . .
N1 Co1 O3 P1 -156.2(3) 2_556 .
N1 Co1 O3 P1 -78.0(3) . .
O6 Co1 O3 P1 105.1(3) 2_556 .
O6 Co1 O3 P1 20.7(3) . .
O3 Co1 O3 P1 62.9(2) 2_556 .
O4 P2 O6 Co1 -102.8(4) . .
O5 P2 O6 Co1 137.8(3) . .
C1 P2 O6 Co1 23.6(4) . .
N1 Co1 O6 P2 99(3) 2_556 .
N1 Co1 O6 P2 91.2(4) . .
O6 Co1 O6 P2 -88.4(3) 2_556 .
O3 Co1 O6 P2 177.4(4) 2_556 .
O3 Co1 O6 P2 -4.0(4) . .
N1 Co1 N1 C7 -1.7(3) 2_556 .
O6 Co1 N1 C7 -10(3) 2_556 .
O6 Co1 N1 C7 177.9(4) . .
O3 Co1 N1 C7 93.6(4) 2_556 .
O3 Co1 N1 C7 -87.8(4) . .
N1 Co1 N1 C3 -176.7(6) 2_556 .
O6 Co1 N1 C3 175(3) 2_556 .
O6 Co1 N1 C3 2.9(5) . .
O3 Co1 N1 C3 -81.4(5) 2_556 .
O3 Co1 N1 C3 97.3(5) . .
O2 P1 C1 O7 -166.5(3) . .
O3 P1 C1 O7 -41.8(4) . .
O1 P1 C1 O7 76.7(4) . .
O2 P1 C1 C2 74.7(4) . .
O3 P1 C1 C2 -160.6(4) . .
O1 P1 C1 C2 -42.1(4) . .
O2 P1 C1 P2 -51.8(3) . .
O3 P1 C1 P2 72.9(3) . .
O1 P1 C1 P2 -168.6(2) . .
O6 P2 C1 O7 61.7(4) . .
O4 P2 C1 O7 -171.4(3) . .
O5 P2 C1 O7 -56.5(4) . .
O6 P2 C1 C2 178.5(4) . .
O4 P2 C1 C2 -54.7(5) . .
O5 P2 C1 C2 60.2(4) . .
O6 P2 C1 P1 -55.6(3) . .
O4 P2 C1 P1 71.2(3) . .
O5 P2 C1 P1 -173.9(3) . .
C7 N1 C3 C4 0.0(9) . .
Co1 N1 C3 C4 174.8(5) . .
N1 C3 C4 C5 0.0(10) . .
C3 C4 C5 C6 0.1(11) . .
C4 C5 C6 C7 -0.1(11) . .
C3 N1 C7 C6 0.0(8) . .
Co1 N1 C7 C6 -175.3(5) . .
C3 N1 C7 C7 179.8(6) . 2_556
Co1 N1 C7 C7 4.5(7) . 2_556
C5 C6 C7 N1 0.1(10) . .
C5 C6 C7 C7 -179.7(7) . 2_556
